data_1576027
loop_
_publ_author_name
'Wang, Peng'
'Su, Ziyao'
'Yang, Zeqian'
'Cheng, Jianhua'
'Yang, Hengquan'
'Kibeye, Israel M.'
'Chen, Xia'

_publ_section_title
;
 Bimetallic aluminum complexes bearing \b-pyridyl-enamino ligands:
 synthesis, characterization and their applications in the ring-opening
 polymerization of \e-caprolactone
;
_journal_issue 43
_journal_name_full 'Polymer Chemistry'
_journal_page_first 4745
_journal_page_last 4754
_journal_paper_doi 10.1039/D5PY00481K
_journal_volume 16
_journal_year 2025
_chemical_formula_sum 'C36 H36 Al2 N4'
_chemical_formula_weight 578.65
_space_group_crystal_system triclinic
_space_group_IT_number 2
_space_group_name_Hall '-P 1'
_space_group_name_H-M_alt 'P -1'
_atom_sites_solution_hydrogens geom
_audit_creation_method SHELXL-2014/7
_audit_update_record
;
2023-04-12 deposited with the CCDC.	2025-10-08 downloaded from the CCDC.
;
_cell_angle_alpha 105.266(4)
_cell_angle_beta 96.587(4)
_cell_angle_gamma 90.018(4)
_cell_formula_units_Z 6
_cell_length_a 11.2674(12)
_cell_length_b 17.0489(18)
_cell_length_c 26.606(3)
_cell_measurement_reflns_used 9637
_cell_measurement_temperature 200(2)
_cell_measurement_theta_max 28.122
_cell_measurement_theta_min 2.957
_cell_volume 4895.6(9)
_computing_structure_refinement 'SHELXL-2014/7 (Sheldrick, 2014)'
_diffrn_ambient_temperature 200(2)
_diffrn_measured_fraction_theta_full 0.998
_diffrn_measured_fraction_theta_max 0.970
_diffrn_measurement_device_type 'CCD area detector'
_diffrn_measurement_method 'phi and omega scans'
_diffrn_radiation_type MoK\a
_diffrn_radiation_wavelength 0.71073
_diffrn_reflns_av_R_equivalents 0.0867
_diffrn_reflns_av_unetI/netI 0.0533
_diffrn_reflns_Laue_measured_fraction_full 0.998
_diffrn_reflns_Laue_measured_fraction_max 0.970
_diffrn_reflns_limit_h_max 13
_diffrn_reflns_limit_h_min -13
_diffrn_reflns_limit_k_max 20
_diffrn_reflns_limit_k_min -20
_diffrn_reflns_limit_l_max 31
_diffrn_reflns_limit_l_min -31
_diffrn_reflns_number 114838
_diffrn_reflns_point_group_measured_fraction_full 0.998
_diffrn_reflns_point_group_measured_fraction_max 0.970
_diffrn_reflns_theta_full 25.050
_diffrn_reflns_theta_max 25.050
_diffrn_reflns_theta_min 2.957
_exptl_absorpt_coefficient_mu 0.119
_exptl_crystal_colour yellow
_exptl_crystal_density_diffrn 1.178
_exptl_crystal_density_method 'not measured'
_exptl_crystal_description block
_exptl_crystal_F_000 1836
_exptl_crystal_size_max 0.150
_exptl_crystal_size_mid 0.130
_exptl_crystal_size_min 0.120
_refine_diff_density_max 1.318
_refine_diff_density_min -0.475
_refine_diff_density_rms 0.092
_refine_ls_extinction_method none
_refine_ls_goodness_of_fit_ref 1.063
_refine_ls_hydrogen_treatment constr
_refine_ls_matrix_type full
_refine_ls_number_parameters 1148
_refine_ls_number_reflns 17299
_refine_ls_number_restraints 0
_refine_ls_restrained_S_all 1.063
_refine_ls_R_factor_all 0.1130
_refine_ls_R_factor_gt 0.0937
_refine_ls_shift/su_max 0.001
_refine_ls_shift/su_mean 0.000
_refine_ls_structure_factor_coef Fsqd
_refine_ls_weighting_details 'w=1/[\s^2^(Fo^2^)+(0.1954P)^2^+8.9488P] where P=(Fo^2^+2Fc^2^)/3'
_refine_ls_weighting_scheme calc
_refine_ls_wR_factor_gt 0.2696
_refine_ls_wR_factor_ref 0.2959
_reflns_Friedel_coverage 0.000
_reflns_number_gt 14110
_reflns_number_total 17299
_reflns_threshold_expression 'I > 2\s(I)'
_cod_data_source_file d5py00481k2.cif
_cod_data_source_block 3
_cod_depositor_comments 'Adding full bibliography for 1576022--1576027.cif.'
_cod_original_cell_volume 4895.5(9)
_cod_database_code 1576027
_shelx_shelxl_version_number 2014/7
_shelx_space_group_comment
;
The symmetry employed for this shelxl refinement is uniquely defined
by the following loop, which should always be used as a source of
symmetry information in preference to the above space-group names.
They are only intended as comments.
;
_shelx_estimated_absorpt_t_min 0.982
_shelx_estimated_absorpt_t_max 0.986
_olex2_submission_special_instructions 'No special instructions were received'

loop_
_space_group_symop_operation_xyz
'x, y, z'
'-x, -y, -z'

loop_
_atom_site_label
_atom_site_type_symbol
_atom_site_fract_x
_atom_site_fract_y
_atom_site_fract_z
_atom_site_U_iso_or_equiv
_atom_site_adp_type
_atom_site_occupancy
_atom_site_site_symmetry_order
_atom_site_calc_flag
_atom_site_refinement_flags_posn
_atom_site_refinement_flags_adp
_atom_site_refinement_flags_occupancy
_atom_site_disorder_assembly
_atom_site_disorder_group
Al1 Al 0.27260(14) 1.03414(10) 0.44513(6) 0.0263(4) Uani 1 1 d . . . . .
Al2 Al 0.32584(15) 1.07301(10) 0.23781(6) 0.0260(4) Uani 1 1 d . . . . .
N1 N 0.2037(4) 1.1060(3) 0.50381(17) 0.0246(9) Uani 1 1 d . . . . .
N2 N 0.1309(4) 1.0211(3) 0.39703(16) 0.0227(9) Uani 1 1 d . . . . .
N3 N 0.3879(4) 1.0532(3) 0.17081(18) 0.0300(10) Uani 1 1 d . . . . .
N4 N 0.3299(4) 0.9629(3) 0.24014(16) 0.0222(9) Uani 1 1 d . . . . .
C17 C 0.2255(4) 0.9880(3) 0.31679(19) 0.0216(10) Uani 1 1 d . . . . .
H17 H 0.2692 1.0368 0.3297 0.026 Uiso 1 1 calc R U . . .
C21 C 0.2443(4) 0.9365(3) 0.26809(19) 0.0204(10) Uani 1 1 d . . . . .
C22 C 0.4100(4) 0.9109(3) 0.2163(2) 0.0241(11) Uani 1 1 d . . . . .
C7 C 0.0218(4) 1.0432(3) 0.4105(2) 0.0218(10) Uani 1 1 d . . . . .
C16 C 0.1417(4) 0.9669(3) 0.34633(19) 0.0223(10) Uani 1 1 d . . . . .
C20 C 0.1766(5) 0.8644(3) 0.2485(2) 0.0246(11) Uani 1 1 d . . . . .
H20 H 0.1855 0.8309 0.2155 0.030 Uiso 1 1 calc R U . . .
C8 C -0.0855(5) 1.0275(3) 0.3700(2) 0.0261(11) Uani 1 1 d . . . . .
C18 C 0.0786(5) 0.8925(3) 0.3277(2) 0.0278(11) Uani 1 1 d . . . . .
H18 H 0.0259 0.8763 0.3478 0.033 Uiso 1 1 calc R U . . .
C6 C 0.0007(5) 1.0868(3) 0.4602(2) 0.0253(11) Uani 1 1 d . . . . .
H6 H -0.0792 1.0959 0.4649 0.030 Uiso 1 1 calc R U . . .
C24 C 0.4338(5) 0.8346(3) 0.2331(2) 0.0289(12) Uani 1 1 d . . . . .
C19 C 0.0958(5) 0.8428(3) 0.2785(2) 0.0289(12) Uani 1 1 d . . . . .
H19 H 0.0520 0.7939 0.2655 0.035 Uiso 1 1 calc R U . . .
C23 C 0.4745(5) 0.9263(4) 0.1793(2) 0.0307(12) Uani 1 1 d . . . . .
H23 H 0.5363 0.8914 0.1699 0.037 Uiso 1 1 calc R U . . .
C5 C 0.0845(5) 1.1193(3) 0.5049(2) 0.0251(11) Uani 1 1 d . . . . .
C30 C 0.4584(5) 0.9893(4) 0.1535(2) 0.0325(13) Uani 1 1 d . . . . .
C9 C -0.0868(6) 1.0516(4) 0.3243(2) 0.0336(13) Uani 1 1 d . . . . .
H9 H -0.0188 1.0763 0.3176 0.040 Uiso 1 1 calc R U . . .
C1 C 0.2805(5) 1.1446(4) 0.5464(2) 0.0346(13) Uani 1 1 d . . . . .
H1 H 0.3617 1.1357 0.5454 0.042 Uiso 1 1 calc R U . . .
C4 C 0.0447(6) 1.1705(4) 0.5508(2) 0.0347(13) Uani 1 1 d . . . . .
H4 H -0.0367 1.1784 0.5521 0.042 Uiso 1 1 calc R U . . .
C14 C 0.4070(6) 1.0952(5) 0.4306(2) 0.0445(16) Uani 1 1 d . . . . .
H14A H 0.4497 1.0598 0.4049 0.067 Uiso 1 1 calc R U . . .
H14B H 0.4599 1.1160 0.4624 0.067 Uiso 1 1 calc R U . . .
H14C H 0.3770 1.1396 0.4175 0.067 Uiso 1 1 calc R U . . .
C13 C -0.1878(5) 0.9905(4) 0.3794(3) 0.0381(14) Uani 1 1 d . . . . .
H13 H -0.1884 0.9748 0.4103 0.046 Uiso 1 1 calc R U . . .
C25 C 0.4508(5) 0.8345(4) 0.2855(3) 0.0369(14) Uani 1 1 d . . . . .
H25 H 0.4483 0.8831 0.3113 0.044 Uiso 1 1 calc R U . . .
C26 C 0.4716(6) 0.7627(5) 0.2997(3) 0.0508(19) Uani 1 1 d . . . . .
H26 H 0.4827 0.7631 0.3350 0.061 Uiso 1 1 calc R U . . .
C32 C 0.1619(6) 1.1094(4) 0.2286(3) 0.0448(16) Uani 1 1 d . . . . .
H32A H 0.1166 1.0708 0.2000 0.067 Uiso 1 1 calc R U . . .
H32B H 0.1629 1.1616 0.2213 0.067 Uiso 1 1 calc R U . . .
H32C H 0.1257 1.1137 0.2602 0.067 Uiso 1 1 calc R U . . .
C3 C 0.1228(6) 1.2077(4) 0.5925(2) 0.0401(15) Uani 1 1 d . . . . .
H3 H 0.0956 1.2409 0.6223 0.048 Uiso 1 1 calc R U . . .
C2 C 0.2452(6) 1.1960(4) 0.5906(2) 0.0416(15) Uani 1 1 d . . . . .
H2 H 0.3009 1.2223 0.6185 0.050 Uiso 1 1 calc R U . . .
C29 C 0.4373(6) 0.7597(4) 0.1945(3) 0.0447(16) Uani 1 1 d . . . . .
H29 H 0.4247 0.7583 0.1591 0.054 Uiso 1 1 calc R U . . .
C31 C 0.4411(6) 1.1462(4) 0.2894(3) 0.0426(15) Uani 1 1 d . . . . .
H31A H 0.4136 1.1575 0.3233 0.064 Uiso 1 1 calc R U . . .
H31B H 0.4492 1.1961 0.2796 0.064 Uiso 1 1 calc R U . . .
H31C H 0.5171 1.1209 0.2905 0.064 Uiso 1 1 calc R U . . .
C10 C -0.1884(7) 1.0392(4) 0.2882(2) 0.0483(19) Uani 1 1 d . . . . .
H10 H -0.1892 1.0567 0.2579 0.058 Uiso 1 1 calc R U . . .
C36 C 0.3651(7) 1.1079(4) 0.1421(3) 0.0441(16) Uani 1 1 d . . . . .
H36 H 0.3141 1.1500 0.1538 0.053 Uiso 1 1 calc R U . . .
C11 C -0.2888(7) 1.0009(5) 0.2974(3) 0.060(2) Uani 1 1 d . . . . .
H11 H -0.3564 0.9913 0.2728 0.072 Uiso 1 1 calc R U . . .
C15 C 0.3104(7) 0.9321(4) 0.4631(3) 0.0555(19) Uani 1 1 d . . . . .
H15A H 0.2971 0.9371 0.4988 0.083 Uiso 1 1 calc R U . . .
H15B H 0.3926 0.9202 0.4591 0.083 Uiso 1 1 calc R U . . .
H15C H 0.2600 0.8888 0.4402 0.083 Uiso 1 1 calc R U . . .
C33 C 0.5147(6) 0.9850(5) 0.1072(3) 0.0493(18) Uani 1 1 d . . . . .
H33 H 0.5670 0.9437 0.0956 0.059 Uiso 1 1 calc R U . . .
C12 C -0.2888(6) 0.9768(4) 0.3428(3) 0.055(2) Uani 1 1 d . . . . .
H12 H -0.3566 0.9514 0.3490 0.065 Uiso 1 1 calc R U . . .
C27 C 0.4759(7) 0.6898(5) 0.2609(4) 0.062(2) Uani 1 1 d . . . . .
H27 H 0.4900 0.6415 0.2702 0.074 Uiso 1 1 calc R U . . .
C28 C 0.4592(7) 0.6895(5) 0.2090(4) 0.060(2) Uani 1 1 d . . . . .
H28 H 0.4629 0.6408 0.1834 0.072 Uiso 1 1 calc R U . . .
C35 C 0.4135(9) 1.1039(5) 0.0972(3) 0.064(2) Uani 1 1 d . . . . .
H35 H 0.3950 1.1418 0.0782 0.077 Uiso 1 1 calc R U . . .
C34 C 0.4903(8) 1.0427(6) 0.0803(3) 0.060(2) Uani 1 1 d . . . . .
H34 H 0.5263 1.0403 0.0502 0.073 Uiso 1 1 calc R U . . .
Al3 Al 0.32050(14) 0.65475(9) 0.44000(6) 0.0253(4) Uani 1 1 d . . . . .
Al4 Al 0.35674(16) 0.44641(11) 0.23211(7) 0.0321(4) Uani 1 1 d . . . . .
N5 N 0.2655(4) 0.6857(3) 0.50935(17) 0.0247(9) Uani 1 1 d . . . . .
N6 N 0.3159(4) 0.5417(2) 0.43421(16) 0.0206(9) Uani 1 1 d . . . . .
N7 N 0.4197(5) 0.4521(3) 0.16774(18) 0.0397(13) Uani 1 1 d . . . . .
N8 N 0.5047(4) 0.4703(3) 0.27524(16) 0.0241(9) Uani 1 1 d . . . . .
C53 C 0.4182(4) 0.5043(3) 0.35669(19) 0.0199(10) Uani 1 1 d . . . . .
H53 H 0.3756 0.5436 0.3445 0.024 Uiso 1 1 calc R U . . .
C52 C 0.3998(4) 0.4925(3) 0.40511(19) 0.0187(10) Uani 1 1 d . . . . .
C54 C 0.4987(4) 0.4586(3) 0.32623(19) 0.0208(10) Uani 1 1 d . . . . .
C43 C 0.2330(4) 0.5080(3) 0.4567(2) 0.0227(10) Uani 1 1 d . . . . .
C61 C 0.6125(5) 0.4807(3) 0.2587(2) 0.0230(11) Uani 1 1 d . . . . .
C44 C 0.2051(5) 0.4183(3) 0.4371(2) 0.0281(12) Uani 1 1 d . . . . .
C57 C 0.4656(5) 0.4349(3) 0.4240(2) 0.0256(11) Uani 1 1 d . . . . .
H57 H 0.4573 0.4280 0.4570 0.031 Uiso 1 1 calc R U . . .
C41 C 0.1926(5) 0.6351(4) 0.5247(2) 0.0280(12) Uani 1 1 d . . . . .
C56 C 0.5446(5) 0.3874(3) 0.3923(2) 0.0298(12) Uani 1 1 d . . . . .
H56 H 0.5868 0.3475 0.4041 0.036 Uiso 1 1 calc R U . . .
C65 C 0.6238(6) 0.4817(4) 0.2078(2) 0.0324(13) Uani 1 1 d . . . . .
H65 H 0.7009 0.4918 0.2013 0.039 Uiso 1 1 calc R U . . .
C55 C 0.5609(5) 0.3986(3) 0.3446(2) 0.0261(11) Uani 1 1 d . . . . .
H55 H 0.6134 0.3663 0.3242 0.031 Uiso 1 1 calc R U . . .
C42 C 0.1705(5) 0.5530(3) 0.4951(2) 0.0291(12) Uani 1 1 d . . . . .
H42 H 0.1054 0.5265 0.5026 0.035 Uiso 1 1 calc R U . . .
C49 C 0.1854(5) 0.3796(3) 0.3839(2) 0.0317(13) Uani 1 1 d . . . . .
H49 H 0.1896 0.4093 0.3594 0.038 Uiso 1 1 calc R U . . .
C58 C 0.7233(5) 0.4950(3) 0.2962(2) 0.0262(11) Uani 1 1 d . . . . .
C59 C 0.7319(5) 0.5565(4) 0.3433(2) 0.0331(13) Uani 1 1 d . . . . .
H59 H 0.6667 0.5883 0.3525 0.040 Uiso 1 1 calc R U . . .
C48 C 0.1595(6) 0.2964(4) 0.3672(3) 0.0484(18) Uani 1 1 d . . . . .
H48 H 0.1443 0.2706 0.3315 0.058 Uiso 1 1 calc R U . . .
C37 C 0.2949(5) 0.7608(3) 0.5410(2) 0.0314(12) Uani 1 1 d . . . . .
H37 H 0.3478 0.7937 0.5306 0.038 Uiso 1 1 calc R U . . .
C51 C 0.1998(7) 0.6873(4) 0.3912(3) 0.0453(16) Uani 1 1 d . . . . .
H51A H 0.2115 0.6593 0.3558 0.068 Uiso 1 1 calc R U . . .
H51B H 0.2072 0.7450 0.3958 0.068 Uiso 1 1 calc R U . . .
H51C H 0.1216 0.6737 0.3980 0.068 Uiso 1 1 calc R U . . .
C38 C 0.2496(6) 0.7906(4) 0.5881(2) 0.0402(15) Uani 1 1 d . . . . .
H38 H 0.2720 0.8422 0.6094 0.048 Uiso 1 1 calc R U . . .
C66 C 0.5347(6) 0.4694(4) 0.1639(2) 0.0357(14) Uani 1 1 d . . . . .
C45 C 0.2001(7) 0.3724(4) 0.4733(3) 0.0461(16) Uani 1 1 d . . . . .
H45 H 0.2134 0.3979 0.5090 0.055 Uiso 1 1 calc R U . . .
C40 C 0.1414(6) 0.6657(4) 0.5719(2) 0.0375(14) Uani 1 1 d . . . . .
H40 H 0.0872 0.6332 0.5819 0.045 Uiso 1 1 calc R U . . .
C50 C 0.4838(6) 0.6977(4) 0.4458(3) 0.0483(17) Uani 1 1 d . . . . .
H50A H 0.5378 0.6660 0.4624 0.072 Uiso 1 1 calc R U . . .
H50B H 0.4890 0.7533 0.4664 0.072 Uiso 1 1 calc R U . . .
H50C H 0.5047 0.6948 0.4114 0.072 Uiso 1 1 calc R U . . .
C64 C 0.8237(5) 0.4498(4) 0.2835(3) 0.0369(14) Uani 1 1 d . . . . .
H64 H 0.8197 0.4100 0.2517 0.044 Uiso 1 1 calc R U . . .
C60 C 0.8394(7) 0.5696(4) 0.3761(2) 0.0458(17) Uani 1 1 d . . . . .
H60 H 0.8463 0.6109 0.4072 0.055 Uiso 1 1 calc R U . . .
C62 C 0.9366(6) 0.5217(5) 0.3628(3) 0.0506(18) Uani 1 1 d . . . . .
H62 H 1.0074 0.5302 0.3855 0.061 Uiso 1 1 calc R U . . .
C39 C 0.1705(6) 0.7419(4) 0.6026(2) 0.0437(16) Uani 1 1 d . . . . .
H39 H 0.1366 0.7611 0.6337 0.052 Uiso 1 1 calc R U . . .
C72 C 0.2321(6) 0.5271(5) 0.2444(3) 0.0457(16) Uani 1 1 d . . . . .
H72A H 0.1871 0.5184 0.2711 0.069 Uiso 1 1 calc R U . . .
H72B H 0.1796 0.5217 0.2125 0.069 Uiso 1 1 calc R U . . .
H72C H 0.2684 0.5808 0.2555 0.069 Uiso 1 1 calc R U . . .
C67 C 0.5658(8) 0.4741(5) 0.1145(2) 0.056(2) Uani 1 1 d . . . . .
H67 H 0.6446 0.4863 0.1113 0.067 Uiso 1 1 calc R U . . .
C47 C 0.1564(7) 0.2522(4) 0.4038(4) 0.061(2) Uani 1 1 d . . . . .
H47 H 0.1412 0.1963 0.3925 0.073 Uiso 1 1 calc R U . . .
C63 C 0.9287(6) 0.4625(4) 0.3169(3) 0.0501(18) Uani 1 1 d . . . . .
H63 H 0.9940 0.4307 0.3080 0.060 Uiso 1 1 calc R U . . .
C71 C 0.3043(9) 0.3328(5) 0.2253(4) 0.075(3) Uani 1 1 d . . . . .
H71A H 0.3722 0.2986 0.2222 0.112 Uiso 1 1 calc R U . . .
H71B H 0.2474 0.3144 0.1946 0.112 Uiso 1 1 calc R U . . .
H71C H 0.2680 0.3304 0.2558 0.112 Uiso 1 1 calc R U . . .
C70 C 0.3381(8) 0.4396(6) 0.1244(3) 0.067(3) Uani 1 1 d . . . . .
H70 H 0.2591 0.4280 0.1277 0.080 Uiso 1 1 calc R U . . .
C46 C 0.1756(8) 0.2898(5) 0.4566(4) 0.063(2) Uani 1 1 d . . . . .
H46 H 0.1721 0.2597 0.4809 0.075 Uiso 1 1 calc R U . . .
C69 C 0.3653(10) 0.4429(6) 0.0769(3) 0.076(3) Uani 1 1 d . . . . .
H69 H 0.3067 0.4332 0.0482 0.091 Uiso 1 1 calc R U . . .
C68 C 0.4825(11) 0.4610(6) 0.0719(3) 0.078(3) Uani 1 1 d . . . . .
H68 H 0.5038 0.4642 0.0397 0.094 Uiso 1 1 calc R U . . .
Al5 Al 0.06137(14) 0.71435(10) -0.10513(6) 0.0273(4) Uani 1 1 d . . . . .
Al6 Al -0.02947(14) 0.65876(10) 0.10288(6) 0.0246(4) Uani 1 1 d . . . . .
N9 N 0.1504(4) 0.7409(3) -0.15775(17) 0.0265(10) Uani 1 1 d . . . . .
N10 N 0.1861(4) 0.7470(3) -0.05000(16) 0.0243(9) Uani 1 1 d . . . . .
N11 N -0.0920(4) 0.6808(3) 0.17054(16) 0.0224(9) Uani 1 1 d . . . . .
N12 N -0.0441(4) 0.7663(3) 0.09700(16) 0.0222(9) Uani 1 1 d . . . . .
C94 C -0.1275(5) 0.8169(3) 0.11994(19) 0.0231(11) Uani 1 1 d . . . . .
C88 C 0.1639(5) 0.7879(3) 0.00194(19) 0.0223(10) Uani 1 1 d . . . . .
C92 C 0.0464(4) 0.7999(3) 0.07420(19) 0.0218(10) Uani 1 1 d . . . . .
C93 C 0.0725(4) 0.7591(3) 0.02483(19) 0.0227(10) Uani 1 1 d . . . . .
H93 H 0.0290 0.7119 0.0065 0.027 Uiso 1 1 calc R U . . .
C91 C 0.1116(5) 0.8704(4) 0.1022(2) 0.0308(12) Uani 1 1 d . . . . .
H91 H 0.0957 0.8975 0.1358 0.037 Uiso 1 1 calc R U . . .
C95 C -0.1529(5) 0.8938(3) 0.1036(2) 0.0260(11) Uani 1 1 d . . . . .
C79 C 0.3021(5) 0.7327(3) -0.0595(2) 0.0229(10) Uani 1 1 d . . . . .
C102 C -0.1708(5) 0.7409(3) 0.1852(2) 0.0250(11) Uani 1 1 d . . . . .
C90 C 0.2009(5) 0.8996(3) 0.0792(2) 0.0327(13) Uani 1 1 d . . . . .
H90 H 0.2440 0.9470 0.0975 0.039 Uiso 1 1 calc R U . . .
C106 C -0.0621(5) 0.6311(3) 0.2019(2) 0.0321(13) Uani 1 1 d . . . . .
H106 H -0.0056 0.5919 0.1922 0.039 Uiso 1 1 calc R U . . .
C101 C -0.1933(5) 0.8004(3) 0.1566(2) 0.0288(12) Uani 1 1 d . . . . .
H101 H -0.2602 0.8315 0.1635 0.035 Uiso 1 1 calc R U . . .
C96 C -0.1669(5) 0.8951(3) 0.0516(2) 0.0305(12) Uani 1 1 d . . . . .
H96 H -0.1644 0.8468 0.0255 0.037 Uiso 1 1 calc R U . . .
C85 C 0.3542(5) 0.6710(3) 0.0149(2) 0.0278(11) Uani 1 1 d . . . . .
H85 H 0.2772 0.6480 0.0084 0.033 Uiso 1 1 calc R U . . .
C78 C 0.3391(5) 0.7252(3) -0.1075(2) 0.0274(11) Uani 1 1 d . . . . .
H78 H 0.4173 0.7091 -0.1108 0.033 Uiso 1 1 calc R U . . .
C80 C 0.3884(5) 0.7199(3) -0.0157(2) 0.0253(11) Uani 1 1 d . . . . .
C73 C 0.0897(6) 0.7562(4) -0.2010(2) 0.0325(13) Uani 1 1 d . . . . .
H73 H 0.0068 0.7581 -0.2032 0.039 Uiso 1 1 calc R U . . .
C89 C 0.2265(5) 0.8598(4) 0.0298(2) 0.0286(12) Uani 1 1 d . . . . .
H89 H 0.2856 0.8807 0.0149 0.034 Uiso 1 1 calc R U . . .
C105 C -0.1120(6) 0.6361(4) 0.2479(2) 0.0385(14) Uani 1 1 d . . . . .
H105 H -0.0881 0.6022 0.2691 0.046 Uiso 1 1 calc R U . . .
C104 C -0.1988(6) 0.6933(4) 0.2612(2) 0.0387(14) Uani 1 1 d . . . . .
H104 H -0.2371 0.6965 0.2908 0.046 Uiso 1 1 calc R U . . .
C77 C 0.2723(5) 0.7389(3) -0.1537(2) 0.0263(11) Uani 1 1 d . . . . .
C103 C -0.2271(5) 0.7448(4) 0.2305(2) 0.0334(13) Uani 1 1 d . . . . .
H103 H -0.2848 0.7834 0.2395 0.040 Uiso 1 1 calc R U . . .
C83 C 0.5472(6) 0.6905(4) 0.0651(2) 0.0432(15) Uani 1 1 d . . . . .
H83 H 0.6001 0.6815 0.0923 0.052 Uiso 1 1 calc R U . . .
C107 C 0.1371(6) 0.6277(4) 0.1117(3) 0.0486(17) Uani 1 1 d . . . . .
H10A H 0.1794 0.6421 0.0859 0.073 Uiso 1 1 calc R U . . .
H10B H 0.1401 0.5700 0.1073 0.073 Uiso 1 1 calc R U . . .
H10C H 0.1737 0.6556 0.1462 0.073 Uiso 1 1 calc R U . . .
C100 C -0.1605(6) 0.9666(4) 0.1423(2) 0.0388(14) Uani 1 1 d . . . . .
H100 H -0.1545 0.9661 0.1774 0.047 Uiso 1 1 calc R U . . .
C108 C -0.1418(7) 0.5823(4) 0.0517(3) 0.0467(16) Uani 1 1 d . . . . .
H10D H -0.2164 0.6081 0.0469 0.070 Uiso 1 1 calc R U . . .
H10E H -0.1548 0.5354 0.0642 0.070 Uiso 1 1 calc R U . . .
H10F H -0.1094 0.5658 0.0188 0.070 Uiso 1 1 calc R U . . .
C97 C -0.1849(6) 0.9680(4) 0.0377(2) 0.0403(15) Uani 1 1 d . . . . .
H97 H -0.1947 0.9684 0.0026 0.048 Uiso 1 1 calc R U . . .
C75 C 0.2683(6) 0.7660(4) -0.2386(2) 0.0410(15) Uani 1 1 d . . . . .
H75 H 0.3080 0.7741 -0.2656 0.049 Uiso 1 1 calc R U . . .
C84 C 0.4330(5) 0.6560(4) 0.0549(2) 0.0358(13) Uani 1 1 d . . . . .
H84 H 0.4092 0.6229 0.0749 0.043 Uiso 1 1 calc R U . . .
C74 C 0.1445(6) 0.7690(4) -0.2420(2) 0.0387(14) Uani 1 1 d . . . . .
H74 H 0.0999 0.7794 -0.2711 0.046 Uiso 1 1 calc R U . . .
C81 C 0.5050(5) 0.7528(4) -0.0051(2) 0.0377(14) Uani 1 1 d . . . . .
H81 H 0.5303 0.7851 -0.0253 0.045 Uiso 1 1 calc R U . . .
C76 C 0.3308(6) 0.7513(4) -0.1956(2) 0.0367(13) Uani 1 1 d . . . . .
H76 H 0.4137 0.7493 -0.1934 0.044 Uiso 1 1 calc R U . . .
C87 C -0.0756(6) 0.7844(5) -0.0951(3) 0.0479(17) Uani 1 1 d . . . . .
H87A H -0.1363 0.7585 -0.0819 0.072 Uiso 1 1 calc R U . . .
H87B H -0.1070 0.7939 -0.1280 0.072 Uiso 1 1 calc R U . . .
H87C H -0.0510 0.8354 -0.0703 0.072 Uiso 1 1 calc R U . . .
C82 C 0.5823(6) 0.7381(4) 0.0347(3) 0.0435(16) Uani 1 1 d . . . . .
H82 H 0.6596 0.7606 0.0413 0.052 Uiso 1 1 calc R U . . .
C98 C -0.1879(7) 1.0404(4) 0.0773(3) 0.0488(17) Uani 1 1 d . . . . .
H98 H -0.1975 1.0896 0.0686 0.059 Uiso 1 1 calc R U . . .
C99 C -0.1768(7) 1.0389(4) 0.1291(3) 0.0508(18) Uani 1 1 d . . . . .
H99 H -0.1803 1.0870 0.1553 0.061 Uiso 1 1 calc R U . . .
C86 C 0.0362(7) 0.5957(4) -0.1281(3) 0.0518(18) Uani 1 1 d . . . . .
H86A H 0.1115 0.5705 -0.1337 0.078 Uiso 1 1 calc R U . . .
H86B H -0.0169 0.5812 -0.1602 0.078 Uiso 1 1 calc R U . . .
H86C H 0.0019 0.5775 -0.1016 0.078 Uiso 1 1 calc R U . . .

loop_
_atom_site_aniso_label
_atom_site_aniso_U_11
_atom_site_aniso_U_22
_atom_site_aniso_U_33
_atom_site_aniso_U_23
_atom_site_aniso_U_13
_atom_site_aniso_U_12
Al1 0.0220(8) 0.0264(8) 0.0280(8) 0.0039(7) 0.0007(6) 0.0020(6)
Al2 0.0298(8) 0.0191(8) 0.0303(8) 0.0074(6) 0.0063(7) 0.0018(6)
N1 0.025(2) 0.023(2) 0.026(2) 0.0084(18) -0.0001(18) -0.0046(18)
N2 0.023(2) 0.022(2) 0.022(2) 0.0028(17) 0.0045(17) 0.0009(17)
N3 0.034(3) 0.029(3) 0.028(2) 0.010(2) 0.0009(19) -0.008(2)
N4 0.024(2) 0.019(2) 0.024(2) 0.0046(17) 0.0065(17) 0.0054(17)
C17 0.020(2) 0.018(2) 0.026(3) 0.003(2) 0.0010(19) -0.0014(19)
C21 0.021(2) 0.020(2) 0.021(2) 0.0056(19) 0.0050(19) 0.0041(19)
C22 0.016(2) 0.028(3) 0.025(3) 0.002(2) 0.000(2) 0.000(2)
C7 0.022(2) 0.021(3) 0.024(2) 0.010(2) 0.002(2) -0.002(2)
C16 0.024(3) 0.019(2) 0.023(2) 0.003(2) 0.002(2) 0.002(2)
C20 0.030(3) 0.018(3) 0.022(2) -0.001(2) 0.002(2) 0.003(2)
C8 0.025(3) 0.023(3) 0.027(3) 0.001(2) 0.000(2) 0.007(2)
C18 0.029(3) 0.026(3) 0.031(3) 0.009(2) 0.011(2) 0.001(2)
C6 0.022(3) 0.029(3) 0.025(3) 0.007(2) 0.004(2) 0.000(2)
C24 0.017(2) 0.028(3) 0.040(3) 0.008(2) 0.002(2) 0.005(2)
C19 0.030(3) 0.017(3) 0.035(3) -0.001(2) 0.003(2) -0.002(2)
C23 0.021(3) 0.039(3) 0.028(3) 0.004(2) 0.003(2) 0.004(2)
C5 0.030(3) 0.023(3) 0.024(3) 0.009(2) 0.003(2) -0.001(2)
C30 0.024(3) 0.049(4) 0.024(3) 0.008(3) 0.004(2) -0.008(3)
C9 0.043(3) 0.032(3) 0.024(3) 0.005(2) 0.005(2) 0.011(3)
C1 0.032(3) 0.036(3) 0.034(3) 0.007(3) 0.000(2) -0.010(3)
C4 0.037(3) 0.037(3) 0.032(3) 0.008(3) 0.011(2) 0.002(3)
C14 0.029(3) 0.064(5) 0.037(3) 0.007(3) 0.007(3) -0.003(3)
C13 0.031(3) 0.033(3) 0.048(4) 0.008(3) 0.000(3) -0.005(3)
C25 0.023(3) 0.039(3) 0.048(4) 0.014(3) -0.003(2) 0.002(2)
C26 0.029(3) 0.059(5) 0.074(5) 0.040(4) -0.007(3) 0.001(3)
C32 0.040(4) 0.043(4) 0.061(4) 0.027(3) 0.012(3) 0.011(3)
C3 0.048(4) 0.035(3) 0.032(3) -0.002(3) 0.007(3) -0.004(3)
C2 0.045(4) 0.042(4) 0.031(3) -0.002(3) 0.002(3) -0.013(3)
C29 0.036(3) 0.030(3) 0.060(4) -0.002(3) 0.006(3) 0.009(3)
C31 0.052(4) 0.025(3) 0.046(4) 0.004(3) 0.001(3) -0.008(3)
C10 0.068(5) 0.039(4) 0.026(3) -0.005(3) -0.011(3) 0.026(3)
C36 0.057(4) 0.039(4) 0.041(4) 0.016(3) 0.007(3) -0.011(3)
C11 0.048(4) 0.045(4) 0.063(5) -0.013(4) -0.029(4) 0.009(3)
C15 0.060(5) 0.040(4) 0.061(5) 0.013(3) -0.013(4) 0.014(3)
C33 0.040(4) 0.073(5) 0.036(3) 0.012(3) 0.014(3) -0.006(3)
C12 0.029(3) 0.039(4) 0.085(6) 0.003(4) -0.008(3) -0.006(3)
C27 0.043(4) 0.037(4) 0.115(7) 0.037(5) 0.012(4) 0.014(3)
C28 0.057(5) 0.030(4) 0.090(6) 0.010(4) 0.013(4) 0.015(3)
C35 0.090(6) 0.063(5) 0.051(4) 0.032(4) 0.018(4) -0.006(5)
C34 0.068(5) 0.077(6) 0.047(4) 0.028(4) 0.023(4) -0.013(4)
Al3 0.0305(8) 0.0164(7) 0.0300(8) 0.0054(6) 0.0101(7) 0.0018(6)
Al4 0.0338(9) 0.0273(9) 0.0322(9) 0.0076(7) -0.0073(7) -0.0007(7)
N5 0.025(2) 0.021(2) 0.028(2) 0.0048(18) 0.0067(18) 0.0067(18)
N6 0.026(2) 0.015(2) 0.023(2) 0.0075(17) 0.0085(17) 0.0028(17)
N7 0.055(3) 0.036(3) 0.022(2) 0.003(2) -0.006(2) 0.022(2)
N8 0.028(2) 0.025(2) 0.020(2) 0.0068(17) 0.0042(17) 0.0053(18)
C53 0.020(2) 0.015(2) 0.024(2) 0.0065(19) 0.0007(19) 0.0042(19)
C52 0.017(2) 0.015(2) 0.023(2) 0.0024(19) 0.0027(18) 0.0020(18)
C54 0.023(2) 0.018(2) 0.021(2) 0.0060(19) 0.0005(19) -0.0015(19)
C43 0.020(2) 0.022(3) 0.027(3) 0.007(2) 0.004(2) 0.002(2)
C61 0.032(3) 0.015(2) 0.024(2) 0.0065(19) 0.006(2) 0.006(2)
C44 0.022(3) 0.023(3) 0.041(3) 0.008(2) 0.010(2) 0.003(2)
C57 0.029(3) 0.026(3) 0.026(3) 0.012(2) 0.005(2) 0.004(2)
C41 0.025(3) 0.033(3) 0.025(3) 0.006(2) 0.006(2) 0.005(2)
C56 0.028(3) 0.028(3) 0.038(3) 0.017(2) 0.002(2) 0.009(2)
C65 0.041(3) 0.030(3) 0.029(3) 0.010(2) 0.012(2) 0.009(2)
C55 0.023(3) 0.023(3) 0.033(3) 0.007(2) 0.007(2) 0.008(2)
C42 0.025(3) 0.027(3) 0.036(3) 0.007(2) 0.010(2) -0.005(2)
C49 0.027(3) 0.024(3) 0.040(3) 0.002(2) 0.000(2) 0.002(2)
C58 0.031(3) 0.024(3) 0.027(3) 0.013(2) 0.005(2) 0.002(2)
C59 0.037(3) 0.030(3) 0.032(3) 0.006(2) 0.004(2) -0.008(2)
C48 0.033(3) 0.023(3) 0.075(5) -0.009(3) 0.001(3) -0.004(3)
C37 0.036(3) 0.016(3) 0.042(3) 0.006(2) 0.007(3) 0.005(2)
C51 0.063(4) 0.031(3) 0.040(3) 0.008(3) 0.002(3) 0.017(3)
C38 0.053(4) 0.027(3) 0.036(3) -0.002(3) 0.006(3) 0.011(3)
C66 0.056(4) 0.029(3) 0.024(3) 0.007(2) 0.012(3) 0.023(3)
C45 0.058(4) 0.038(4) 0.048(4) 0.021(3) 0.007(3) -0.005(3)
C40 0.038(3) 0.039(3) 0.038(3) 0.008(3) 0.019(3) 0.006(3)
C50 0.041(4) 0.040(4) 0.062(4) 0.004(3) 0.022(3) -0.011(3)
C64 0.035(3) 0.032(3) 0.048(4) 0.017(3) 0.006(3) 0.002(3)
C60 0.062(5) 0.042(4) 0.032(3) 0.014(3) -0.008(3) -0.022(3)
C62 0.036(4) 0.053(4) 0.069(5) 0.036(4) -0.014(3) -0.009(3)
C39 0.053(4) 0.045(4) 0.031(3) 0.000(3) 0.017(3) 0.014(3)
C72 0.032(3) 0.060(4) 0.042(4) 0.010(3) -0.001(3) 0.010(3)
C67 0.096(6) 0.049(4) 0.031(3) 0.017(3) 0.024(4) 0.047(4)
C47 0.049(4) 0.021(3) 0.112(7) 0.013(4) 0.011(4) -0.003(3)
C63 0.035(4) 0.041(4) 0.076(5) 0.024(4) -0.003(3) -0.002(3)
C71 0.093(7) 0.041(4) 0.085(6) 0.027(4) -0.036(5) -0.022(4)
C70 0.070(5) 0.079(6) 0.036(4) -0.001(4) -0.018(4) 0.033(5)
C46 0.068(5) 0.037(4) 0.097(7) 0.039(4) 0.011(5) -0.003(4)
C69 0.098(7) 0.090(7) 0.029(4) 0.004(4) -0.013(4) 0.048(6)
C68 0.143(10) 0.076(6) 0.020(3) 0.015(3) 0.021(4) 0.070(6)
Al5 0.0267(8) 0.0322(9) 0.0233(8) 0.0079(7) 0.0023(6) -0.0001(7)
Al6 0.0293(8) 0.0216(8) 0.0255(8) 0.0088(6) 0.0083(6) 0.0077(6)
N9 0.036(3) 0.021(2) 0.021(2) 0.0039(17) 0.0049(19) 0.0098(19)
N10 0.023(2) 0.029(2) 0.022(2) 0.0081(18) 0.0044(17) 0.0007(18)
N11 0.022(2) 0.021(2) 0.024(2) 0.0070(18) 0.0011(17) -0.0008(17)
N12 0.030(2) 0.018(2) 0.023(2) 0.0097(17) 0.0093(18) 0.0086(18)
C94 0.023(3) 0.026(3) 0.021(2) 0.008(2) 0.002(2) 0.005(2)
C88 0.024(3) 0.024(3) 0.022(2) 0.011(2) 0.000(2) 0.004(2)
C92 0.023(2) 0.024(3) 0.020(2) 0.008(2) 0.0049(19) 0.009(2)
C93 0.026(3) 0.018(2) 0.025(3) 0.006(2) 0.005(2) 0.001(2)
C91 0.032(3) 0.037(3) 0.020(3) 0.003(2) 0.001(2) 0.006(2)
C95 0.030(3) 0.022(3) 0.026(3) 0.008(2) 0.002(2) 0.005(2)
C79 0.027(3) 0.016(2) 0.026(3) 0.005(2) 0.004(2) 0.001(2)
C102 0.023(3) 0.030(3) 0.021(2) 0.008(2) 0.000(2) -0.002(2)
C90 0.028(3) 0.024(3) 0.039(3) -0.001(2) -0.004(2) -0.007(2)
C106 0.039(3) 0.022(3) 0.039(3) 0.015(2) 0.005(3) 0.004(2)
C101 0.028(3) 0.031(3) 0.030(3) 0.013(2) 0.004(2) 0.008(2)
C96 0.040(3) 0.026(3) 0.027(3) 0.010(2) 0.005(2) 0.008(2)
C85 0.028(3) 0.027(3) 0.030(3) 0.009(2) 0.009(2) 0.008(2)
C78 0.027(3) 0.031(3) 0.027(3) 0.010(2) 0.008(2) 0.006(2)
C80 0.028(3) 0.021(3) 0.029(3) 0.009(2) 0.005(2) 0.007(2)
C73 0.042(3) 0.029(3) 0.025(3) 0.006(2) 0.002(2) 0.011(3)
C89 0.024(3) 0.032(3) 0.033(3) 0.014(2) 0.003(2) -0.002(2)
C105 0.049(4) 0.036(3) 0.037(3) 0.022(3) 0.004(3) -0.001(3)
C104 0.045(4) 0.048(4) 0.028(3) 0.015(3) 0.011(3) -0.003(3)
C77 0.036(3) 0.019(3) 0.026(3) 0.006(2) 0.010(2) 0.006(2)
C103 0.035(3) 0.039(3) 0.028(3) 0.010(2) 0.012(2) 0.004(3)
C83 0.041(4) 0.053(4) 0.034(3) 0.009(3) 0.003(3) 0.015(3)
C107 0.038(4) 0.048(4) 0.076(5) 0.036(4) 0.024(3) 0.020(3)
C100 0.056(4) 0.030(3) 0.028(3) 0.005(2) 0.001(3) 0.008(3)
C108 0.059(4) 0.035(4) 0.040(4) 0.002(3) -0.001(3) 0.007(3)
C97 0.050(4) 0.040(4) 0.036(3) 0.021(3) 0.000(3) 0.009(3)
C75 0.064(4) 0.034(3) 0.029(3) 0.011(3) 0.018(3) 0.003(3)
C84 0.041(3) 0.039(3) 0.032(3) 0.014(3) 0.011(3) 0.014(3)
C74 0.061(4) 0.035(3) 0.023(3) 0.012(2) 0.008(3) 0.010(3)
C81 0.032(3) 0.039(3) 0.045(3) 0.018(3) 0.001(3) -0.004(3)
C76 0.043(3) 0.038(3) 0.031(3) 0.008(3) 0.013(3) 0.000(3)
C87 0.035(3) 0.074(5) 0.035(3) 0.013(3) 0.006(3) 0.016(3)
C82 0.027(3) 0.054(4) 0.046(4) 0.010(3) -0.003(3) -0.009(3)
C98 0.066(5) 0.033(4) 0.054(4) 0.024(3) 0.006(3) 0.010(3)
C99 0.075(5) 0.030(3) 0.046(4) 0.006(3) 0.006(3) 0.011(3)
C86 0.060(4) 0.038(4) 0.054(4) 0.011(3) -0.008(3) -0.020(3)

loop_
_atom_type_symbol
_atom_type_description
_atom_type_scat_dispersion_real
_atom_type_scat_dispersion_imag
_atom_type_scat_source
C C 0.0033 0.0016 'International Tables Vol C Tables 4.2.6.8 and 6.1.1.4'
H H 0.0000 0.0000 'International Tables Vol C Tables 4.2.6.8 and 6.1.1.4'
Al Al 0.0645 0.0514 'International Tables Vol C Tables 4.2.6.8 and 6.1.1.4'
N N 0.0061 0.0033 'International Tables Vol C Tables 4.2.6.8 and 6.1.1.4'

loop_
_geom_angle_atom_site_label_1
_geom_angle_atom_site_label_2
_geom_angle_atom_site_label_3
_geom_angle
_geom_angle_site_symmetry_1
_geom_angle_site_symmetry_3
_geom_angle_publ_flag
N2 Al1 C15 110.7(3) . . ?
N2 Al1 N1 95.47(19) . . ?
C15 Al1 N1 108.2(3) . . ?
N2 Al1 C14 116.6(3) . . ?
C15 Al1 C14 116.6(3) . . ?
N1 Al1 C14 106.8(3) . . ?
N4 Al2 N3 94.9(2) . . ?
N4 Al2 C31 114.9(3) . . ?
N3 Al2 C31 106.8(3) . . ?
N4 Al2 C32 111.9(3) . . ?
N3 Al2 C32 107.8(3) . . ?
C31 Al2 C32 117.7(3) . . ?
C1 N1 C5 118.3(5) . . ?
C1 N1 Al1 117.2(4) . . ?
C5 N1 Al1 124.5(4) . . ?
C7 N2 C16 119.6(4) . . ?
C7 N2 Al1 124.6(3) . . ?
C16 N2 Al1 114.1(3) . . ?
C36 N3 C30 119.7(5) . . ?
C36 N3 Al2 118.2(4) . . ?
C30 N3 Al2 122.0(4) . . ?
C22 N4 C21 120.9(4) . . ?
C22 N4 Al2 122.1(4) . . ?
C21 N4 Al2 117.0(3) . . ?
C21 C17 C16 120.9(5) . . ?
C21 C17 H17 119.6 . . ?
C16 C17 H17 119.6 . . ?
C20 C21 C17 119.2(5) . . ?
C20 C21 N4 123.3(4) . . ?
C17 C21 N4 117.5(4) . . ?
N4 C22 C23 123.2(5) . . ?
N4 C22 C24 118.7(5) . . ?
C23 C22 C24 118.0(5) . . ?
N2 C7 C6 124.1(5) . . ?
N2 C7 C8 120.6(4) . . ?
C6 C7 C8 115.1(4) . . ?
C18 C16 C17 119.6(5) . . ?
C18 C16 N2 122.6(5) . . ?
C17 C16 N2 117.7(4) . . ?
C19 C20 C21 119.7(5) . . ?
C19 C20 H20 120.2 . . ?
C21 C20 H20 120.2 . . ?
C9 C8 C13 119.2(5) . . ?
C9 C8 C7 121.4(5) . . ?
C13 C8 C7 119.3(5) . . ?
C19 C18 C16 119.0(5) . . ?
C19 C18 H18 120.5 . . ?
C16 C18 H18 120.5 . . ?
C7 C6 C5 128.6(5) . . ?
C7 C6 H6 115.7 . . ?
C5 C6 H6 115.7 . . ?
C25 C24 C29 118.5(6) . . ?
C25 C24 C22 122.0(5) . . ?
C29 C24 C22 119.5(5) . . ?
C20 C19 C18 121.5(5) . . ?
C20 C19 H19 119.2 . . ?
C18 C19 H19 119.2 . . ?
C22 C23 C30 127.8(5) . . ?
C22 C23 H23 116.1 . . ?
C30 C23 H23 116.1 . . ?
N1 C5 C4 119.3(5) . . ?
N1 C5 C6 121.2(5) . . ?
C4 C5 C6 119.4(5) . . ?
N3 C30 C23 121.5(5) . . ?
N3 C30 C33 118.7(6) . . ?
C23 C30 C33 119.8(6) . . ?
C8 C9 C10 120.6(6) . . ?
C8 C9 H9 119.7 . . ?
C10 C9 H9 119.7 . . ?
N1 C1 C2 123.8(6) . . ?
N1 C1 H1 118.1 . . ?
C2 C1 H1 118.1 . . ?
C3 C4 C5 121.1(6) . . ?
C3 C4 H4 119.5 . . ?
C5 C4 H4 119.5 . . ?
Al1 C14 H14A 109.5 . . ?
Al1 C14 H14B 109.5 . . ?
H14A C14 H14B 109.5 . . ?
Al1 C14 H14C 109.5 . . ?
H14A C14 H14C 109.5 . . ?
H14B C14 H14C 109.5 . . ?
C12 C13 C8 120.2(6) . . ?
C12 C13 H13 119.9 . . ?
C8 C13 H13 119.9 . . ?
C26 C25 C24 120.7(7) . . ?
C26 C25 H25 119.7 . . ?
C24 C25 H25 119.7 . . ?
C25 C26 C27 119.6(7) . . ?
C25 C26 H26 120.2 . . ?
C27 C26 H26 120.2 . . ?
Al2 C32 H32A 109.5 . . ?
Al2 C32 H32B 109.5 . . ?
H32A C32 H32B 109.5 . . ?
Al2 C32 H32C 109.5 . . ?
H32A C32 H32C 109.5 . . ?
H32B C32 H32C 109.5 . . ?
C4 C3 C2 119.6(6) . . ?
C4 C3 H3 120.2 . . ?
C2 C3 H3 120.2 . . ?
C1 C2 C3 117.9(6) . . ?
C1 C2 H2 121.0 . . ?
C3 C2 H2 121.0 . . ?
C28 C29 C24 120.3(7) . . ?
C28 C29 H29 119.9 . . ?
C24 C29 H29 119.9 . . ?
Al2 C31 H31A 109.5 . . ?
Al2 C31 H31B 109.5 . . ?
H31A C31 H31B 109.5 . . ?
Al2 C31 H31C 109.5 . . ?
H31A C31 H31C 109.5 . . ?
H31B C31 H31C 109.5 . . ?
C11 C10 C9 119.8(7) . . ?
C11 C10 H10 120.1 . . ?
C9 C10 H10 120.1 . . ?
C35 C36 N3 122.9(7) . . ?
C35 C36 H36 118.6 . . ?
N3 C36 H36 118.6 . . ?
C12 C11 C10 120.2(6) . . ?
C12 C11 H11 119.9 . . ?
C10 C11 H11 119.9 . . ?
Al1 C15 H15A 109.5 . . ?
Al1 C15 H15B 109.5 . . ?
H15A C15 H15B 109.5 . . ?
Al1 C15 H15C 109.5 . . ?
H15A C15 H15C 109.5 . . ?
H15B C15 H15C 109.5 . . ?
C34 C33 C30 119.0(7) . . ?
C34 C33 H33 120.5 . . ?
C30 C33 H33 120.5 . . ?
C11 C12 C13 120.0(7) . . ?
C11 C12 H12 120.0 . . ?
C13 C12 H12 120.0 . . ?
C28 C27 C26 120.0(7) . . ?
C28 C27 H27 120.0 . . ?
C26 C27 H27 120.0 . . ?
C29 C28 C27 120.9(7) . . ?
C29 C28 H28 119.5 . . ?
C27 C28 H28 119.5 . . ?
C36 C35 C34 118.6(7) . . ?
C36 C35 H35 120.7 . . ?
C34 C35 H35 120.7 . . ?
C35 C34 C33 120.9(7) . . ?
C35 C34 H34 119.5 . . ?
C33 C34 H34 119.5 . . ?
N6 Al3 C51 113.4(3) . . ?
N6 Al3 N5 94.85(19) . . ?
C51 Al3 N5 107.6(3) . . ?
N6 Al3 C50 112.0(3) . . ?
C51 Al3 C50 117.6(3) . . ?
N5 Al3 C50 108.7(3) . . ?
N8 Al4 N7 95.5(2) . . ?
N8 Al4 C72 117.9(3) . . ?
N7 Al4 C72 106.9(3) . . ?
N8 Al4 C71 109.7(3) . . ?
N7 Al4 C71 109.1(4) . . ?
C72 Al4 C71 115.5(4) . . ?
C37 N5 C41 119.9(5) . . ?
C37 N5 Al3 118.9(4) . . ?
C41 N5 Al3 121.1(4) . . ?
C43 N6 C52 120.8(4) . . ?
C43 N6 Al3 120.9(3) . . ?
C52 N6 Al3 118.2(3) . . ?
C66 N7 C70 119.1(6) . . ?
C66 N7 Al4 125.2(4) . . ?
C70 N7 Al4 115.6(6) . . ?
C61 N8 C54 120.6(4) . . ?
C61 N8 Al4 125.7(3) . . ?
C54 N8 Al4 112.3(3) . . ?
C54 C53 C52 121.4(4) . . ?
C54 C53 H53 119.3 . . ?
C52 C53 H53 119.3 . . ?
C57 C52 C53 119.5(4) . . ?
C57 C52 N6 122.2(4) . . ?
C53 C52 N6 118.3(4) . . ?
C53 C54 C55 118.7(5) . . ?
C53 C54 N8 117.5(4) . . ?
C55 C54 N8 123.5(5) . . ?
N6 C43 C42 122.9(5) . . ?
N6 C43 C44 118.8(4) . . ?
C42 C43 C44 118.2(5) . . ?
N8 C61 C65 122.7(5) . . ?
N8 C61 C58 120.3(4) . . ?
C65 C61 C58 117.0(5) . . ?
C49 C44 C45 119.1(6) . . ?
C49 C44 C43 121.6(5) . . ?
C45 C44 C43 119.3(5) . . ?
C52 C57 C56 118.7(5) . . ?
C52 C57 H57 120.6 . . ?
C56 C57 H57 120.6 . . ?
N5 C41 C42 121.2(5) . . ?
N5 C41 C40 118.3(5) . . ?
C42 C41 C40 120.5(5) . . ?
C55 C56 C57 121.4(5) . . ?
C55 C56 H56 119.3 . . ?
C57 C56 H56 119.3 . . ?
C61 C65 C66 129.3(6) . . ?
C61 C65 H65 115.3 . . ?
C66 C65 H65 115.3 . . ?
C56 C55 C54 120.3(5) . . ?
C56 C55 H55 119.9 . . ?
C54 C55 H55 119.9 . . ?
C43 C42 C41 128.2(5) . . ?
C43 C42 H42 115.9 . . ?
C41 C42 H42 115.9 . . ?
C44 C49 C48 120.1(6) . . ?
C44 C49 H49 119.9 . . ?
C48 C49 H49 119.9 . . ?
C64 C58 C59 118.6(5) . . ?
C64 C58 C61 119.9(5) . . ?
C59 C58 C61 121.4(5) . . ?
C60 C59 C58 119.1(6) . . ?
C60 C59 H59 120.5 . . ?
C58 C59 H59 120.5 . . ?
C47 C48 C49 119.6(7) . . ?
C47 C48 H48 120.2 . . ?
C49 C48 H48 120.2 . . ?
N5 C37 C38 122.5(6) . . ?
N5 C37 H37 118.7 . . ?
C38 C37 H37 118.7 . . ?
Al3 C51 H51A 109.5 . . ?
Al3 C51 H51B 109.5 . . ?
H51A C51 H51B 109.5 . . ?
Al3 C51 H51C 109.5 . . ?
H51A C51 H51C 109.5 . . ?
H51B C51 H51C 109.5 . . ?
C39 C38 C37 118.2(6) . . ?
C39 C38 H38 120.9 . . ?
C37 C38 H38 120.9 . . ?
N7 C66 C67 118.5(6) . . ?
N7 C66 C65 121.3(5) . . ?
C67 C66 C65 120.1(7) . . ?
C46 C45 C44 120.7(7) . . ?
C46 C45 H45 119.7 . . ?
C44 C45 H45 119.7 . . ?
C39 C40 C41 120.7(6) . . ?
C39 C40 H40 119.7 . . ?
C41 C40 H40 119.7 . . ?
Al3 C50 H50A 109.5 . . ?
Al3 C50 H50B 109.5 . . ?
H50A C50 H50B 109.5 . . ?
Al3 C50 H50C 109.5 . . ?
H50A C50 H50C 109.5 . . ?
H50B C50 H50C 109.5 . . ?
C63 C64 C58 121.5(6) . . ?
C63 C64 H64 119.3 . . ?
C58 C64 H64 119.3 . . ?
C62 C60 C59 120.7(6) . . ?
C62 C60 H60 119.7 . . ?
C59 C60 H60 119.7 . . ?
C63 C62 C60 120.3(6) . . ?
C63 C62 H62 119.9 . . ?
C60 C62 H62 119.9 . . ?
C40 C39 C38 120.3(6) . . ?
C40 C39 H39 119.9 . . ?
C38 C39 H39 119.9 . . ?
Al4 C72 H72A 109.5 . . ?
Al4 C72 H72B 109.5 . . ?
H72A C72 H72B 109.5 . . ?
Al4 C72 H72C 109.5 . . ?
H72A C72 H72C 109.5 . . ?
H72B C72 H72C 109.5 . . ?
C68 C67 C66 121.0(9) . . ?
C68 C67 H67 119.5 . . ?
C66 C67 H67 119.5 . . ?
C46 C47 C48 120.8(6) . . ?
C46 C47 H47 119.6 . . ?
C48 C47 H47 119.6 . . ?
C62 C63 C64 119.8(7) . . ?
C62 C63 H63 120.1 . . ?
C64 C63 H63 120.1 . . ?
Al4 C71 H71A 109.5 . . ?
Al4 C71 H71B 109.5 . . ?
H71A C71 H71B 109.5 . . ?
Al4 C71 H71C 109.5 . . ?
H71A C71 H71C 109.5 . . ?
H71B C71 H71C 109.5 . . ?
C69 C70 N7 123.7(9) . . ?
C69 C70 H70 118.2 . . ?
N7 C70 H70 118.2 . . ?
C45 C46 C47 119.6(7) . . ?
C45 C46 H46 120.2 . . ?
C47 C46 H46 120.2 . . ?
C70 C69 C68 118.4(7) . . ?
C70 C69 H69 120.8 . . ?
C68 C69 H69 120.8 . . ?
C67 C68 C69 119.2(7) . . ?
C67 C68 H68 120.4 . . ?
C69 C68 H68 120.4 . . ?
N10 Al5 C87 112.4(3) . . ?
N10 Al5 N9 94.7(2) . . ?
C87 Al5 N9 109.2(3) . . ?
N10 Al5 C86 112.4(3) . . ?
C87 Al5 C86 119.9(3) . . ?
N9 Al5 C86 105.0(3) . . ?
N12 Al6 N11 94.79(19) . . ?
N12 Al6 C108 112.5(3) . . ?
N11 Al6 C108 107.5(3) . . ?
N12 Al6 C107 112.6(3) . . ?
N11 Al6 C107 109.0(3) . . ?
C108 Al6 C107 117.8(3) . . ?
C73 N9 C77 119.1(5) . . ?
C73 N9 Al5 119.3(4) . . ?
C77 N9 Al5 121.4(4) . . ?
C79 N10 C88 118.4(4) . . ?
C79 N10 Al5 119.8(3) . . ?
C88 N10 Al5 121.8(3) . . ?
C106 N11 C102 119.5(5) . . ?
C106 N11 Al6 118.5(4) . . ?
C102 N11 Al6 121.9(3) . . ?
C94 N12 C92 118.3(4) . . ?
C94 N12 Al6 122.4(3) . . ?
C92 N12 Al6 118.7(3) . . ?
N12 C94 C101 123.4(5) . . ?
N12 C94 C95 119.0(4) . . ?
C101 C94 C95 117.5(5) . . ?
C89 C88 C93 118.5(5) . . ?
C89 C88 N10 121.2(5) . . ?
C93 C88 N10 120.2(5) . . ?
C93 C92 C91 120.0(5) . . ?
C93 C92 N12 119.0(5) . . ?
C91 C92 N12 121.0(5) . . ?
C92 C93 C88 120.9(5) . . ?
C92 C93 H93 119.6 . . ?
C88 C93 H93 119.6 . . ?
C92 C91 C90 119.1(5) . . ?
C92 C91 H91 120.4 . . ?
C90 C91 H91 120.4 . . ?
C96 C95 C100 118.9(5) . . ?
C96 C95 C94 122.1(5) . . ?
C100 C95 C94 118.9(5) . . ?
C78 C79 N10 122.9(5) . . ?
C78 C79 C80 119.5(5) . . ?
N10 C79 C80 117.5(4) . . ?
N11 C102 C103 118.7(5) . . ?
N11 C102 C101 121.0(5) . . ?
C103 C102 C101 120.3(5) . . ?
C89 C90 C91 121.1(5) . . ?
C89 C90 H90 119.4 . . ?
C91 C90 H90 119.4 . . ?
N11 C106 C105 122.8(5) . . ?
N11 C106 H106 118.6 . . ?
C105 C106 H106 118.6 . . ?
C94 C101 C102 127.4(5) . . ?
C94 C101 H101 116.3 . . ?
C102 C101 H101 116.3 . . ?
C95 C96 C97 120.9(5) . . ?
C95 C96 H96 119.6 . . ?
C97 C96 H96 119.6 . . ?
C84 C85 C80 120.9(5) . . ?
C84 C85 H85 119.5 . . ?
C80 C85 H85 119.5 . . ?
C79 C78 C77 128.2(5) . . ?
C79 C78 H78 115.9 . . ?
C77 C78 H78 115.9 . . ?
C85 C80 C81 118.0(5) . . ?
C85 C80 C79 119.4(5) . . ?
C81 C80 C79 122.5(5) . . ?
N9 C73 C74 123.3(6) . . ?
N9 C73 H73 118.3 . . ?
C74 C73 H73 118.3 . . ?
C90 C89 C88 120.3(5) . . ?
C90 C89 H89 119.9 . . ?
C88 C89 H89 119.9 . . ?
C106 C105 C104 118.1(5) . . ?
C106 C105 H105 121.0 . . ?
C104 C105 H105 121.0 . . ?
C103 C104 C105 119.3(5) . . ?
C103 C104 H104 120.4 . . ?
C105 C104 H104 120.4 . . ?
N9 C77 C76 118.7(5) . . ?
N9 C77 C78 120.2(5) . . ?
C76 C77 C78 121.2(5) . . ?
C104 C103 C102 121.4(6) . . ?
C104 C103 H103 119.3 . . ?
C102 C103 H103 119.3 . . ?
C82 C83 C84 119.7(6) . . ?
C82 C83 H83 120.1 . . ?
C84 C83 H83 120.1 . . ?
Al6 C107 H10A 109.5 . . ?
Al6 C107 H10B 109.5 . . ?
H10A C107 H10B 109.5 . . ?
Al6 C107 H10C 109.5 . . ?
H10A C107 H10C 109.5 . . ?
H10B C107 H10C 109.5 . . ?
C99 C100 C95 120.7(6) . . ?
C99 C100 H100 119.7 . . ?
C95 C100 H100 119.7 . . ?
Al6 C108 H10D 109.5 . . ?
Al6 C108 H10E 109.5 . . ?
H10D C108 H10E 109.5 . . ?
Al6 C108 H10F 109.5 . . ?
H10D C108 H10F 109.5 . . ?
H10E C108 H10F 109.5 . . ?
C96 C97 C98 119.2(6) . . ?
C96 C97 H97 120.4 . . ?
C98 C97 H97 120.4 . . ?
C76 C75 C74 119.6(6) . . ?
C76 C75 H75 120.2 . . ?
C74 C75 H75 120.2 . . ?
C85 C84 C83 119.8(6) . . ?
C85 C84 H84 120.1 . . ?
C83 C84 H84 120.1 . . ?
C73 C74 C75 118.1(5) . . ?
C73 C74 H74 121.0 . . ?
C75 C74 H74 121.0 . . ?
C82 C81 C80 120.7(6) . . ?
C82 C81 H81 119.6 . . ?
C80 C81 H81 119.6 . . ?
C75 C76 C77 121.2(6) . . ?
C75 C76 H76 119.4 . . ?
C77 C76 H76 119.4 . . ?
Al5 C87 H87A 109.5 . . ?
Al5 C87 H87B 109.5 . . ?
H87A C87 H87B 109.5 . . ?
Al5 C87 H87C 109.5 . . ?
H87A C87 H87C 109.5 . . ?
H87B C87 H87C 109.5 . . ?
C81 C82 C83 120.8(6) . . ?
C81 C82 H82 119.6 . . ?
C83 C82 H82 119.6 . . ?
C99 C98 C97 120.0(6) . . ?
C99 C98 H98 120.0 . . ?
C97 C98 H98 120.0 . . ?
C100 C99 C98 120.3(6) . . ?
C100 C99 H99 119.8 . . ?
C98 C99 H99 119.8 . . ?
Al5 C86 H86A 109.5 . . ?
Al5 C86 H86B 109.5 . . ?
H86A C86 H86B 109.5 . . ?
Al5 C86 H86C 109.5 . . ?
H86A C86 H86C 109.5 . . ?
H86B C86 H86C 109.5 . . ?

loop_
_geom_bond_atom_site_label_1
_geom_bond_atom_site_label_2
_geom_bond_distance
_geom_bond_site_symmetry_2
_geom_bond_publ_flag
Al1 N2 1.902(4) . ?
Al1 C15 1.957(7) . ?
Al1 N1 1.953(5) . ?
Al1 C14 1.968(7) . ?
Al2 N4 1.895(4) . ?
Al2 N3 1.937(5) . ?
Al2 C31 1.952(6) . ?
Al2 C32 1.958(7) . ?
N1 C1 1.358(7) . ?
N1 C5 1.365(7) . ?
N2 C7 1.346(7) . ?
N2 C16 1.439(6) . ?
N3 C36 1.362(8) . ?
N3 C30 1.360(8) . ?
N4 C22 1.357(7) . ?
N4 C21 1.423(7) . ?
C17 C21 1.399(7) . ?
C17 C16 1.399(7) . ?
C17 H17 0.9300 . ?
C21 C20 1.392(7) . ?
C22 C23 1.366(8) . ?
C22 C24 1.496(8) . ?
C7 C6 1.382(7) . ?
C7 C8 1.499(7) . ?
C16 C18 1.395(8) . ?
C20 C19 1.388(8) . ?
C20 H20 0.9300 . ?
C8 C9 1.381(8) . ?
C8 C13 1.392(8) . ?
C18 C19 1.393(8) . ?
C18 H18 0.9300 . ?
C6 C5 1.418(7) . ?
C6 H6 0.9300 . ?
C24 C25 1.386(9) . ?
C24 C29 1.416(9) . ?
C19 H19 0.9300 . ?
C23 C30 1.421(9) . ?
C23 H23 0.9300 . ?
C5 C4 1.420(8) . ?
C30 C33 1.434(8) . ?
C9 C10 1.385(9) . ?
C9 H9 0.9300 . ?
C1 C2 1.370(9) . ?
C1 H1 0.9300 . ?
C4 C3 1.346(9) . ?
C4 H4 0.9300 . ?
C14 H14A 0.9600 . ?
C14 H14B 0.9600 . ?
C14 H14C 0.9600 . ?
C13 C12 1.387(9) . ?
C13 H13 0.9300 . ?
C25 C26 1.386(9) . ?
C25 H25 0.9300 . ?
C26 C27 1.397(12) . ?
C26 H26 0.9300 . ?
C32 H32A 0.9600 . ?
C32 H32B 0.9600 . ?
C32 H32C 0.9600 . ?
C3 C2 1.397(9) . ?
C3 H3 0.9300 . ?
C2 H2 0.9300 . ?
C29 C28 1.366(11) . ?
C29 H29 0.9300 . ?
C31 H31A 0.9600 . ?
C31 H31B 0.9600 . ?
C31 H31C 0.9600 . ?
C10 C11 1.384(12) . ?
C10 H10 0.9300 . ?
C36 C35 1.354(10) . ?
C36 H36 0.9300 . ?
C11 C12 1.374(12) . ?
C11 H11 0.9300 . ?
C15 H15A 0.9600 . ?
C15 H15B 0.9600 . ?
C15 H15C 0.9600 . ?
C33 C34 1.371(11) . ?
C33 H33 0.9300 . ?
C12 H12 0.9300 . ?
C27 C28 1.370(12) . ?
C27 H27 0.9300 . ?
C28 H28 0.9300 . ?
C35 C34 1.372(13) . ?
C35 H35 0.9300 . ?
C34 H34 0.9300 . ?
Al3 N6 1.892(4) . ?
Al3 C51 1.954(7) . ?
Al3 N5 1.954(5) . ?
Al3 C50 1.954(7) . ?
Al4 N8 1.892(5) . ?
Al4 N7 1.952(6) . ?
Al4 C72 1.960(7) . ?
Al4 C71 1.980(8) . ?
N5 C37 1.351(7) . ?
N5 C41 1.360(7) . ?
N6 C43 1.367(7) . ?
N6 C52 1.423(6) . ?
N7 C66 1.349(9) . ?
N7 C70 1.359(8) . ?
N8 C61 1.366(7) . ?
N8 C54 1.431(6) . ?
C53 C54 1.387(7) . ?
C53 C52 1.393(7) . ?
C53 H53 0.9300 . ?
C52 C57 1.394(7) . ?
C54 C55 1.400(7) . ?
C43 C42 1.371(8) . ?
C43 C44 1.501(8) . ?
C61 C65 1.377(7) . ?
C61 C58 1.483(7) . ?
C44 C49 1.387(8) . ?
C44 C45 1.396(9) . ?
C57 C56 1.405(8) . ?
C57 H57 0.9300 . ?
C41 C42 1.419(8) . ?
C41 C40 1.416(8) . ?
C56 C55 1.366(8) . ?
C56 H56 0.9300 . ?
C65 C66 1.421(9) . ?
C65 H65 0.9300 . ?
C55 H55 0.9300 . ?
C42 H42 0.9300 . ?
C49 C48 1.390(9) . ?
C49 H49 0.9300 . ?
C58 C64 1.393(8) . ?
C58 C59 1.400(8) . ?
C59 C60 1.390(9) . ?
C59 H59 0.9300 . ?
C48 C47 1.383(12) . ?
C48 H48 0.9300 . ?
C37 C38 1.379(9) . ?
C37 H37 0.9300 . ?
C51 H51A 0.9600 . ?
C51 H51B 0.9600 . ?
C51 H51C 0.9600 . ?
C38 C39 1.372(10) . ?
C38 H38 0.9300 . ?
C66 C67 1.422(9) . ?
C45 C46 1.378(11) . ?
C45 H45 0.9300 . ?
C40 C39 1.358(9) . ?
C40 H40 0.9300 . ?
C50 H50A 0.9600 . ?
C50 H50B 0.9600 . ?
C50 H50C 0.9600 . ?
C64 C63 1.376(9) . ?
C64 H64 0.9300 . ?
C60 C62 1.388(11) . ?
C60 H60 0.9300 . ?
C62 C63 1.358(11) . ?
C62 H62 0.9300 . ?
C39 H39 0.9300 . ?
C72 H72A 0.9600 . ?
C72 H72B 0.9600 . ?
C72 H72C 0.9600 . ?
C67 C68 1.355(12) . ?
C67 H67 0.9300 . ?
C47 C46 1.375(12) . ?
C47 H47 0.9300 . ?
C63 H63 0.9300 . ?
C71 H71A 0.9600 . ?
C71 H71B 0.9600 . ?
C71 H71C 0.9600 . ?
C70 C69 1.350(12) . ?
C70 H70 0.9300 . ?
C46 H46 0.9300 . ?
C69 C68 1.386(15) . ?
C69 H69 0.9300 . ?
C68 H68 0.9300 . ?
Al5 N10 1.880(4) . ?
Al5 C87 1.952(7) . ?
Al5 N9 1.956(5) . ?
Al5 C86 1.963(7) . ?
Al6 N12 1.887(4) . ?
Al6 N11 1.953(4) . ?
Al6 C108 1.956(7) . ?
Al6 C107 1.956(6) . ?
N9 C73 1.357(7) . ?
N9 C77 1.366(7) . ?
N10 C79 1.369(7) . ?
N10 C88 1.425(7) . ?
N11 C106 1.356(7) . ?
N11 C102 1.363(7) . ?
N12 C94 1.361(7) . ?
N12 C92 1.436(7) . ?
C94 C101 1.375(8) . ?
C94 C95 1.505(7) . ?
C88 C89 1.396(8) . ?
C88 C93 1.405(7) . ?
C92 C93 1.380(7) . ?
C92 C91 1.392(8) . ?
C93 H93 0.9300 . ?
C91 C90 1.392(8) . ?
C91 H91 0.9300 . ?
C95 C96 1.378(7) . ?
C95 C100 1.399(8) . ?
C79 C78 1.362(7) . ?
C79 C80 1.492(7) . ?
C102 C103 1.410(8) . ?
C102 C101 1.427(8) . ?
C90 C89 1.373(8) . ?
C90 H90 0.9300 . ?
C106 C105 1.386(9) . ?
C106 H106 0.9300 . ?
C101 H101 0.9300 . ?
C96 C97 1.395(8) . ?
C96 H96 0.9300 . ?
C85 C84 1.382(8) . ?
C85 C80 1.394(8) . ?
C85 H85 0.9300 . ?
C78 C77 1.439(8) . ?
C78 H78 0.9300 . ?
C80 C81 1.396(8) . ?
C73 C74 1.376(8) . ?
C73 H73 0.9300 . ?
C89 H89 0.9300 . ?
C105 C104 1.390(9) . ?
C105 H105 0.9300 . ?
C104 C103 1.364(9) . ?
C104 H104 0.9300 . ?
C77 C76 1.418(8) . ?
C103 H103 0.9300 . ?
C83 C82 1.373(10) . ?
C83 C84 1.383(9) . ?
C83 H83 0.9300 . ?
C107 H10A 0.9600 . ?
C107 H10B 0.9600 . ?
C107 H10C 0.9600 . ?
C100 C99 1.375(9) . ?
C100 H100 0.9300 . ?
C108 H10D 0.9600 . ?
C108 H10E 0.9600 . ?
C108 H10F 0.9600 . ?
C97 C98 1.399(10) . ?
C97 H97 0.9300 . ?
C75 C76 1.355(9) . ?
C75 C74 1.389(10) . ?
C75 H75 0.9300 . ?
C84 H84 0.9300 . ?
C74 H74 0.9300 . ?
C81 C82 1.369(9) . ?
C81 H81 0.9300 . ?
C76 H76 0.9300 . ?
C87 H87A 0.9600 . ?
C87 H87B 0.9600 . ?
C87 H87C 0.9600 . ?
C82 H82 0.9300 . ?
C98 C99 1.377(10) . ?
C98 H98 0.9300 . ?
C99 H99 0.9300 . ?
C86 H86A 0.9600 . ?
C86 H86B 0.9600 . ?
C86 H86C 0.9600 . ?

loop_
_geom_torsion_atom_site_label_1
_geom_torsion_atom_site_label_2
_geom_torsion_atom_site_label_3
_geom_torsion_atom_site_label_4
_geom_torsion
_geom_torsion_site_symmetry_1
_geom_torsion_site_symmetry_2
_geom_torsion_site_symmetry_3
_geom_torsion_site_symmetry_4
_geom_torsion_publ_flag
N3 Al2 N4 C22 28.7(4) . . . . ?
C31 Al2 N4 C22 -82.4(5) . . . . ?
C32 Al2 N4 C22 140.1(4) . . . . ?
N3 Al2 N4 C21 -151.1(4) . . . . ?
C31 Al2 N4 C21 97.7(4) . . . . ?
C32 Al2 N4 C21 -39.8(4) . . . . ?
C16 C17 C21 C20 1.4(7) . . . . ?
C16 C17 C21 N4 179.2(4) . . . . ?
C22 N4 C21 C20 -46.2(7) . . . . ?
Al2 N4 C21 C20 133.6(4) . . . . ?
C22 N4 C21 C17 136.2(5) . . . . ?
Al2 N4 C21 C17 -44.0(6) . . . . ?
C21 N4 C22 C23 164.2(5) . . . . ?
Al2 N4 C22 C23 -15.7(7) . . . . ?
C21 N4 C22 C24 -18.9(7) . . . . ?
Al2 N4 C22 C24 161.2(4) . . . . ?
C16 N2 C7 C6 171.9(5) . . . . ?
Al1 N2 C7 C6 7.9(7) . . . . ?
C16 N2 C7 C8 -13.6(7) . . . . ?
Al1 N2 C7 C8 -177.6(4) . . . . ?
C21 C17 C16 C18 1.8(8) . . . . ?
C21 C17 C16 N2 177.4(4) . . . . ?
C7 N2 C16 C18 -52.0(7) . . . . ?
Al1 N2 C16 C18 113.6(5) . . . . ?
C7 N2 C16 C17 132.6(5) . . . . ?
Al1 N2 C16 C17 -61.8(5) . . . . ?
C17 C21 C20 C19 -3.0(8) . . . . ?
N4 C21 C20 C19 179.4(5) . . . . ?
N2 C7 C8 C9 -51.5(7) . . . . ?
C6 C7 C8 C9 123.4(6) . . . . ?
N2 C7 C8 C13 130.8(5) . . . . ?
C6 C7 C8 C13 -54.2(7) . . . . ?
C17 C16 C18 C19 -3.5(8) . . . . ?
N2 C16 C18 C19 -178.8(5) . . . . ?
N2 C7 C6 C5 2.9(9) . . . . ?
C8 C7 C6 C5 -171.8(5) . . . . ?
N4 C22 C24 C25 -44.8(7) . . . . ?
C23 C22 C24 C25 132.3(6) . . . . ?
N4 C22 C24 C29 134.2(5) . . . . ?
C23 C22 C24 C29 -48.7(7) . . . . ?
C21 C20 C19 C18 1.4(8) . . . . ?
C16 C18 C19 C20 1.9(8) . . . . ?
N4 C22 C23 C30 -10.6(9) . . . . ?
C24 C22 C23 C30 172.4(5) . . . . ?
C1 N1 C5 C4 -2.1(7) . . . . ?
Al1 N1 C5 C4 177.4(4) . . . . ?
C1 N1 C5 C6 174.4(5) . . . . ?
Al1 N1 C5 C6 -6.1(7) . . . . ?
C7 C6 C5 N1 -3.7(9) . . . . ?
C7 C6 C5 C4 172.8(5) . . . . ?
C36 N3 C30 C23 -173.4(5) . . . . ?
Al2 N3 C30 C23 10.4(7) . . . . ?
C36 N3 C30 C33 4.9(8) . . . . ?
Al2 N3 C30 C33 -171.3(4) . . . . ?
C22 C23 C30 N3 13.3(9) . . . . ?
C22 C23 C30 C33 -165.1(6) . . . . ?
C13 C8 C9 C10 0.1(8) . . . . ?
C7 C8 C9 C10 -177.6(5) . . . . ?
C5 N1 C1 C2 0.4(9) . . . . ?
Al1 N1 C1 C2 -179.2(5) . . . . ?
N1 C5 C4 C3 1.9(9) . . . . ?
C6 C5 C4 C3 -174.7(6) . . . . ?
C9 C8 C13 C12 1.1(9) . . . . ?
C7 C8 C13 C12 178.8(6) . . . . ?
C29 C24 C25 C26 0.4(9) . . . . ?
C22 C24 C25 C26 179.4(5) . . . . ?
C24 C25 C26 C27 0.2(9) . . . . ?
C5 C4 C3 C2 0.1(10) . . . . ?
N1 C1 C2 C3 1.6(10) . . . . ?
C4 C3 C2 C1 -1.8(10) . . . . ?
C25 C24 C29 C28 -1.2(9) . . . . ?
C22 C24 C29 C28 179.8(6) . . . . ?
C8 C9 C10 C11 -1.4(9) . . . . ?
C30 N3 C36 C35 -2.7(10) . . . . ?
Al2 N3 C36 C35 173.7(6) . . . . ?
C9 C10 C11 C12 1.6(10) . . . . ?
N3 C30 C33 C34 -3.8(9) . . . . ?
C23 C30 C33 C34 174.6(6) . . . . ?
C10 C11 C12 C13 -0.5(11) . . . . ?
C8 C13 C12 C11 -0.9(10) . . . . ?
C25 C26 C27 C28 -0.2(11) . . . . ?
C24 C29 C28 C27 1.2(11) . . . . ?
C26 C27 C28 C29 -0.6(12) . . . . ?
N3 C36 C35 C34 -1.0(12) . . . . ?
C36 C35 C34 C33 2.2(13) . . . . ?
C30 C33 C34 C35 0.2(12) . . . . ?
C51 Al3 N6 C43 -79.3(5) . . . . ?
N5 Al3 N6 C43 32.3(4) . . . . ?
C50 Al3 N6 C43 144.7(4) . . . . ?
C51 Al3 N6 C52 99.7(4) . . . . ?
N5 Al3 N6 C52 -148.8(4) . . . . ?
C50 Al3 N6 C52 -36.3(5) . . . . ?
N7 Al4 N8 C61 -3.6(5) . . . . ?
C72 Al4 N8 C61 -116.1(5) . . . . ?
C71 Al4 N8 C61 109.0(5) . . . . ?
N7 Al4 N8 C54 -170.4(4) . . . . ?
C72 Al4 N8 C54 77.2(4) . . . . ?
C71 Al4 N8 C54 -57.8(5) . . . . ?
C54 C53 C52 C57 1.5(7) . . . . ?
C54 C53 C52 N6 179.9(4) . . . . ?
C43 N6 C52 C57 -47.9(7) . . . . ?
Al3 N6 C52 C57 133.1(4) . . . . ?
C43 N6 C52 C53 133.7(5) . . . . ?
Al3 N6 C52 C53 -45.3(6) . . . . ?
C52 C53 C54 C55 1.0(7) . . . . ?
C52 C53 C54 N8 175.1(4) . . . . ?
C61 N8 C54 C53 132.7(5) . . . . ?
Al4 N8 C54 C53 -59.8(5) . . . . ?
C61 N8 C54 C55 -53.5(7) . . . . ?
Al4 N8 C54 C55 114.0(5) . . . . ?
C52 N6 C43 C42 163.6(5) . . . . ?
Al3 N6 C43 C42 -17.5(7) . . . . ?
C52 N6 C43 C44 -19.0(7) . . . . ?
Al3 N6 C43 C44 160.0(4) . . . . ?
C54 N8 C61 C65 171.3(5) . . . . ?
Al4 N8 C61 C65 5.7(7) . . . . ?
C54 N8 C61 C58 -11.0(7) . . . . ?
Al4 N8 C61 C58 -176.7(4) . . . . ?
N6 C43 C44 C49 -45.9(7) . . . . ?
C42 C43 C44 C49 131.7(6) . . . . ?
N6 C43 C44 C45 133.4(6) . . . . ?
C42 C43 C44 C45 -49.0(7) . . . . ?
C53 C52 C57 C56 -3.1(8) . . . . ?
N6 C52 C57 C56 178.6(5) . . . . ?
C37 N5 C41 C42 -173.1(5) . . . . ?
Al3 N5 C41 C42 11.0(7) . . . . ?
C37 N5 C41 C40 5.3(8) . . . . ?
Al3 N5 C41 C40 -170.5(4) . . . . ?
C52 C57 C56 C55 2.3(8) . . . . ?
N8 C61 C65 C66 -2.9(9) . . . . ?
C58 C61 C65 C66 179.4(5) . . . . ?
C57 C56 C55 C54 0.3(8) . . . . ?
C53 C54 C55 C56 -1.9(8) . . . . ?
N8 C54 C55 C56 -175.6(5) . . . . ?
N6 C43 C42 C41 -12.6(9) . . . . ?
C44 C43 C42 C41 169.9(5) . . . . ?
N5 C41 C42 C43 15.7(9) . . . . ?
C40 C41 C42 C43 -162.7(6) . . . . ?
C45 C44 C49 C48 0.9(9) . . . . ?
C43 C44 C49 C48 -179.8(5) . . . . ?
N8 C61 C58 C64 131.2(5) . . . . ?
C65 C61 C58 C64 -51.1(7) . . . . ?
N8 C61 C58 C59 -52.6(7) . . . . ?
C65 C61 C58 C59 125.2(6) . . . . ?
C64 C58 C59 C60 -1.0(8) . . . . ?
C61 C58 C59 C60 -177.3(5) . . . . ?
C44 C49 C48 C47 -1.6(9) . . . . ?
C41 N5 C37 C38 -3.0(8) . . . . ?
Al3 N5 C37 C38 173.0(5) . . . . ?
N5 C37 C38 C39 -0.8(9) . . . . ?
C70 N7 C66 C67 0.3(9) . . . . ?
Al4 N7 C66 C67 -177.8(4) . . . . ?
C70 N7 C66 C65 -178.9(6) . . . . ?
Al4 N7 C66 C65 3.0(8) . . . . ?
C61 C65 C66 N7 -1.7(9) . . . . ?
C61 C65 C66 C67 179.1(6) . . . . ?
C49 C44 C45 C46 -0.2(10) . . . . ?
C43 C44 C45 C46 -179.5(6) . . . . ?
N5 C41 C40 C39 -4.2(9) . . . . ?
C42 C41 C40 C39 174.3(6) . . . . ?
C59 C58 C64 C63 2.3(9) . . . . ?
C61 C58 C64 C63 178.6(6) . . . . ?
C58 C59 C60 C62 -0.9(9) . . . . ?
C59 C60 C62 C63 1.6(10) . . . . ?
C41 C40 C39 C38 0.5(10) . . . . ?
C37 C38 C39 C40 2.0(10) . . . . ?
N7 C66 C67 C68 -0.5(9) . . . . ?
C65 C66 C67 C68 178.8(6) . . . . ?
C49 C48 C47 C46 1.7(11) . . . . ?
C60 C62 C63 C64 -0.3(10) . . . . ?
C58 C64 C63 C62 -1.6(10) . . . . ?
C66 N7 C70 C69 0.4(12) . . . . ?
Al4 N7 C70 C69 178.6(7) . . . . ?
C44 C45 C46 C47 0.2(12) . . . . ?
C48 C47 C46 C45 -1.0(12) . . . . ?
N7 C70 C69 C68 -0.8(14) . . . . ?
C66 C67 C68 C69 0.0(12) . . . . ?
C70 C69 C68 C67 0.6(13) . . . . ?
C87 Al5 N10 C79 -150.1(4) . . . . ?
N9 Al5 N10 C79 -37.2(4) . . . . ?
C86 Al5 N10 C79 71.1(5) . . . . ?
C87 Al5 N10 C88 28.9(5) . . . . ?
N9 Al5 N10 C88 141.8(4) . . . . ?
C86 Al5 N10 C88 -109.9(5) . . . . ?
N11 Al6 N12 C94 -27.8(4) . . . . ?
C108 Al6 N12 C94 83.3(5) . . . . ?
C107 Al6 N12 C94 -140.6(4) . . . . ?
N11 Al6 N12 C92 142.9(4) . . . . ?
C108 Al6 N12 C92 -105.9(4) . . . . ?
C107 Al6 N12 C92 30.1(5) . . . . ?
C92 N12 C94 C101 -158.7(5) . . . . ?
Al6 N12 C94 C101 12.0(7) . . . . ?
C92 N12 C94 C95 23.3(7) . . . . ?
Al6 N12 C94 C95 -165.9(4) . . . . ?
C79 N10 C88 C89 49.1(7) . . . . ?
Al5 N10 C88 C89 -129.9(5) . . . . ?
C79 N10 C88 C93 -135.1(5) . . . . ?
Al5 N10 C88 C93 45.9(6) . . . . ?
C94 N12 C92 C93 -133.7(5) . . . . ?
Al6 N12 C92 C93 55.2(6) . . . . ?
C94 N12 C92 C91 49.6(7) . . . . ?
Al6 N12 C92 C91 -121.5(5) . . . . ?
C91 C92 C93 C88 -0.5(8) . . . . ?
N12 C92 C93 C88 -177.2(4) . . . . ?
C89 C88 C93 C92 -1.2(7) . . . . ?
N10 C88 C93 C92 -177.2(4) . . . . ?
C93 C92 C91 C90 1.5(8) . . . . ?
N12 C92 C91 C90 178.2(5) . . . . ?
N12 C94 C95 C96 44.7(8) . . . . ?
C101 C94 C95 C96 -133.4(6) . . . . ?
N12 C94 C95 C100 -134.2(6) . . . . ?
C101 C94 C95 C100 47.7(7) . . . . ?
C88 N10 C79 C78 -153.2(5) . . . . ?
Al5 N10 C79 C78 25.9(7) . . . . ?
C88 N10 C79 C80 30.8(7) . . . . ?
Al5 N10 C79 C80 -150.2(4) . . . . ?
C106 N11 C102 C103 -5.6(7) . . . . ?
Al6 N11 C102 C103 169.7(4) . . . . ?
C106 N11 C102 C101 172.3(5) . . . . ?
Al6 N11 C102 C101 -12.3(7) . . . . ?
C92 C91 C90 C89 -0.8(9) . . . . ?
C102 N11 C106 C105 2.8(8) . . . . ?
Al6 N11 C106 C105 -172.8(5) . . . . ?
N12 C94 C101 C102 14.9(9) . . . . ?
C95 C94 C101 C102 -167.1(5) . . . . ?
N11 C102 C101 C94 -14.2(9) . . . . ?
C103 C102 C101 C94 163.7(6) . . . . ?
C100 C95 C96 C97 1.9(9) . . . . ?
C94 C95 C96 C97 -177.0(5) . . . . ?
N10 C79 C78 C77 7.4(9) . . . . ?
C80 C79 C78 C77 -176.6(5) . . . . ?
C84 C85 C80 C81 0.5(8) . . . . ?
C84 C85 C80 C79 178.2(5) . . . . ?
C78 C79 C80 C85 -133.1(6) . . . . ?
N10 C79 C80 C85 43.1(7) . . . . ?
C78 C79 C80 C81 44.5(8) . . . . ?
N10 C79 C80 C81 -139.3(6) . . . . ?
C77 N9 C73 C74 0.8(8) . . . . ?
Al5 N9 C73 C74 -174.7(5) . . . . ?
C91 C90 C89 C88 -1.0(9) . . . . ?
C93 C88 C89 C90 1.9(8) . . . . ?
N10 C88 C89 C90 177.8(5) . . . . ?
N11 C106 C105 C104 1.8(9) . . . . ?
C106 C105 C104 C103 -3.3(9) . . . . ?
C73 N9 C77 C76 -1.2(7) . . . . ?
Al5 N9 C77 C76 174.2(4) . . . . ?
C73 N9 C77 C78 178.2(5) . . . . ?
Al5 N9 C77 C78 -6.5(7) . . . . ?
C79 C78 C77 N9 -17.6(9) . . . . ?
C79 C78 C77 C76 161.7(6) . . . . ?
C105 C104 C103 C102 0.4(9) . . . . ?
N11 C102 C103 C104 4.1(8) . . . . ?
C101 C102 C103 C104 -173.9(6) . . . . ?
C96 C95 C100 C99 -2.6(10) . . . . ?
C94 C95 C100 C99 176.3(6) . . . . ?
C95 C96 C97 C98 0.3(10) . . . . ?
C80 C85 C84 C83 0.5(9) . . . . ?
C82 C83 C84 C85 -1.2(9) . . . . ?
N9 C73 C74 C75 0.0(9) . . . . ?
C76 C75 C74 C73 -0.4(9) . . . . ?
C85 C80 C81 C82 -0.9(9) . . . . ?
C79 C80 C81 C82 -178.5(6) . . . . ?
C74 C75 C76 C77 -0.1(9) . . . . ?
N9 C77 C76 C75 0.9(9) . . . . ?
C78 C77 C76 C75 -178.5(6) . . . . ?
C80 C81 C82 C83 0.1(10) . . . . ?
C84 C83 C82 C81 0.9(10) . . . . ?
C96 C97 C98 C99 -1.9(11) . . . . ?
C95 C100 C99 C98 1.1(12) . . . . ?
C97 C98 C99 C100 1.2(12) . . . . ?

loop_
_twin_individual_id
_twin_individual_mass_fraction_refined
1 0.8293(13)
2 0.1707(13)
